data_2238062
loop_
_publ_author_name
'Laachir, Abdelhakim'
'Bentiss, Fouad'
'Guesmi, Salaheddine'
'Saadi, Mohamed'
'El Ammari, Lahcen'

_publ_section_title
;
 Bis[\m-2,5-bis(pyridin-2-yl)-1,3,4-thiadiazole-\k^4^<i>N</i>^2^,<i>N</i>^3^:<i>N</i>^4^,<i>N</i>^5^]bis[(nitrato-\k<i>O</i>)silver(I)]
 tetrahydrate
;
_journal_coeditor_code TK5229
_journal_issue 6
_journal_name_full 'Acta Crystallographica Section E'
_journal_page_first m351
_journal_page_last m352
_journal_paper_doi 10.1107/S1600536813014578
_journal_volume 69
_journal_year 2013
_chemical_formula_iupac '[Ag2 (C12 H8 N4 S)2 (N O3)2], 4H2 O'
_chemical_formula_moiety 'C24 H24 Ag2 N10 O10 S2'
_chemical_formula_sum 'C24 H24 Ag2 N10 O10 S2'
_chemical_formula_weight 892.41
_chemical_name_systematic
'Bis[\m-2,5-bis(pyridin-2-yl)-1,3,4-thiadiazole-\k^4^<i>N</i>^2^,<i>N</i>^3^:<i>N</i>^4^,<i>N</i>^5^]bis[(nitrato-\k<i>O</i>)silver(I)] tetrahydrate'
_space_group_IT_number 2
_symmetry_cell_setting triclinic
_symmetry_space_group_name_Hall '-P 1'
_symmetry_space_group_name_H-M 'P -1'
_atom_sites_solution_hydrogens geom
_atom_sites_solution_primary direct
_atom_sites_solution_secondary difmap
_audit_creation_method SHELXL-97
_cell_angle_alpha 108.9100(10)
_cell_angle_beta 91.4470(10)
_cell_angle_gamma 102.4400(10)
_cell_formula_units_Z 1
_cell_length_a 5.42510(10)
_cell_length_b 10.6894(3)
_cell_length_c 14.5865(3)
_cell_measurement_reflns_used 29938
_cell_measurement_temperature 296(2)
_cell_measurement_theta_max 32.03
_cell_measurement_theta_min 2.93
_cell_volume 777.30(3)
_computing_cell_refinement 'APEX2 (Bruker, 2009)'
_computing_data_collection 'APEX2 (Bruker, 2009)'
_computing_data_reduction 'SAINT (Bruker, 2009)'
_computing_molecular_graphics 'ORTEP-3 for Windows (Farrugia, 2012) and Mercury (Macrae <i>et al.</i>, 2008)'
_computing_publication_material 'PLATON (Spek, 2009) and publCIF (Westrip, 2010)'
_computing_structure_refinement 'SHELXL97 (Sheldrick, 2008)'
_computing_structure_solution 'SHELXS97 (Sheldrick, 2008)'
_diffrn_ambient_temperature 296(2)
_diffrn_measured_fraction_theta_full 0.999
_diffrn_measured_fraction_theta_max 0.999
_diffrn_measurement_device_type 'Bruker X8 APEX'
_diffrn_measurement_method '\f and \w scans'
_diffrn_radiation_monochromator graphite
_diffrn_radiation_source 'fine-focus sealed tube'
_diffrn_radiation_type MoK\a
_diffrn_radiation_wavelength 0.71073
_diffrn_reflns_av_R_equivalents 0.0294
_diffrn_reflns_av_sigmaI/netI 0.0246
_diffrn_reflns_limit_h_max 8
_diffrn_reflns_limit_h_min -8
_diffrn_reflns_limit_k_max 15
_diffrn_reflns_limit_k_min -15
_diffrn_reflns_limit_l_max 21
_diffrn_reflns_limit_l_min -20
_diffrn_reflns_number 29938
_diffrn_reflns_theta_full 32.03
_diffrn_reflns_theta_max 32.03
_diffrn_reflns_theta_min 2.93
_exptl_absorpt_coefficient_mu 1.466
_exptl_absorpt_correction_T_max 0.8673
_exptl_absorpt_correction_T_min 0.7389
_exptl_absorpt_correction_type multi-scan
_exptl_absorpt_process_details '(SADABS; Sheldrick, 2008)'
_exptl_crystal_colour colourless
_exptl_crystal_density_diffrn 1.906
_exptl_crystal_density_method 'not measured'
_exptl_crystal_description block
_exptl_crystal_F_000 444
_exptl_crystal_size_max 0.42
_exptl_crystal_size_mid 0.32
_exptl_crystal_size_min 0.23
_refine_diff_density_max 0.921
_refine_diff_density_min -0.929
_refine_ls_extinction_method none
_refine_ls_goodness_of_fit_ref 1.012
_refine_ls_hydrogen_treatment constr
_refine_ls_matrix_type full
_refine_ls_number_parameters 217
_refine_ls_number_reflns 5388
_refine_ls_number_restraints 0
_refine_ls_restrained_S_all 1.012
_refine_ls_R_factor_all 0.0549
_refine_ls_R_factor_gt 0.0343
_refine_ls_shift/su_max 0.000
_refine_ls_shift/su_mean 0.000
_refine_ls_structure_factor_coef Fsqd
_refine_ls_weighting_details 'calc w=1/[\s^2^(Fo^2^)+(0.0369P)^2^+0.5008P] where P=(Fo^2^+2Fc^2^)/3'
_refine_ls_weighting_scheme calc
_refine_ls_wR_factor_gt 0.0795
_refine_ls_wR_factor_ref 0.0895
_reflns_number_gt 3919
_reflns_number_total 5388
_reflns_threshold_expression I>2\s(I)
_cod_data_source_file tk5229.cif
_cod_data_source_block I
_cod_database_code 2238062
_cod_database_fobs_code 2238062

loop_
_symmetry_equiv_pos_as_xyz
'x, y, z'
'-x, -y, -z'

loop_
_atom_site_type_symbol
_atom_site_label
_atom_site_fract_x
_atom_site_fract_y
_atom_site_fract_z
_atom_site_U_iso_or_equiv
_atom_site_adp_type
_atom_site_calc_flag
_atom_site_refinement_flags
_atom_site_occupancy
_atom_site_symmetry_multiplicity
Ag Ag1 0.88258(4) 0.17155(2) 0.082506(13) 0.05506(8) Uani d . 1 1
S S1 0.27700(10) -0.00777(6) 0.27138(4) 0.03914(12) Uani d . 1 1
N N1 0.9412(3) 0.2260(2) 0.25072(14) 0.0399(4) Uani d . 1 1
N N2 0.5007(4) 0.0657(2) 0.13988(14) 0.0442(4) Uani d . 1 1
N N3 0.2802(4) -0.0253(2) 0.09364(14) 0.0435(4) Uani d . 1 1
N N4 -0.1644(4) -0.2195(2) 0.02161(14) 0.0415(4) Uani d . 1 1
C C1 1.1468(4) 0.3134(3) 0.30566(19) 0.0473(5) Uani d . 1 1
H H1 1.2796 0.3477 0.2749 0.057 Uiso calc R 1 1
C C2 1.1710(5) 0.3552(3) 0.4058(2) 0.0568(7) Uani d . 1 1
H H2 1.3189 0.4151 0.4414 0.068 Uiso calc R 1 1
C C3 0.9763(6) 0.3080(3) 0.4524(2) 0.0606(7) Uani d . 1 1
H H3 0.9894 0.3350 0.5201 0.073 Uiso calc R 1 1
C C4 0.7590(5) 0.2191(3) 0.39710(17) 0.0491(6) Uani d . 1 1
H H4 0.6221 0.1863 0.4268 0.059 Uiso calc R 1 1
C C5 0.7497(4) 0.1801(2) 0.29698(16) 0.0367(4) Uani d . 1 1
C C6 0.5261(4) 0.0856(2) 0.23297(15) 0.0358(4) Uani d . 1 1
C C7 0.1435(4) -0.0725(2) 0.15227(15) 0.0349(4) Uani d . 1 1
C C8 -0.1038(4) -0.1714(2) 0.11867(15) 0.0345(4) Uani d . 1 1
C C9 -0.2607(4) -0.2091(3) 0.18250(17) 0.0428(5) Uani d . 1 1
H H9 -0.2114 -0.1748 0.2492 0.051 Uiso calc R 1 1
C C10 -0.4937(5) -0.2991(3) 0.1457(2) 0.0476(5) Uani d . 1 1
H H10 -0.6027 -0.3273 0.1871 0.057 Uiso calc R 1 1
C C11 -0.5609(5) -0.3460(3) 0.0472(2) 0.0477(5) Uani d . 1 1
H H11 -0.7186 -0.4042 0.0210 0.057 Uiso calc R 1 1
C C12 -0.3919(5) -0.3058(3) -0.01236(18) 0.0476(5) Uani d . 1 1
H H12 -0.4374 -0.3400 -0.0793 0.057 Uiso calc R 1 1
O O1 1.0220(4) 0.6251(2) 0.29332(16) 0.0703(6) Uani d . 1 1
O O2 0.6832(4) 0.4674(3) 0.2406(2) 0.0785(7) Uani d . 1 1
O O3 0.9959(4) 0.4677(2) 0.15475(16) 0.0695(6) Uani d . 1 1
N N5 0.9004(4) 0.5189(2) 0.22918(16) 0.0474(5) Uani d . 1 1
O O4 0.2764(8) 0.0495(3) 0.5333(3) 0.1395(14) Uani d . 1 1
H H4A 0.1511 0.0832 0.5559 0.209 Uiso d R 1 1
H H4B 0.4079 0.1163 0.5542 0.209 Uiso d R 1 1
O O5 0.4863(4) 0.3278(2) 0.61006(16) 0.0730(6) Uani d . 1 1
H H5A 0.4020 0.3769 0.6497 0.109 Uiso d R 1 1
H H5B 0.6329 0.3453 0.6415 0.109 Uiso d R 1 1

loop_
_atom_site_aniso_label
_atom_site_aniso_U_11
_atom_site_aniso_U_22
_atom_site_aniso_U_33
_atom_site_aniso_U_12
_atom_site_aniso_U_13
_atom_site_aniso_U_23
Ag1 0.05582(12) 0.06872(16) 0.03379(10) -0.00435(9) 0.01077(7) 0.01998(9)
S1 0.0410(3) 0.0453(3) 0.0288(2) 0.0034(2) 0.00920(19) 0.0134(2)
N1 0.0394(9) 0.0424(11) 0.0376(10) 0.0057(8) 0.0089(7) 0.0152(8)
N2 0.0441(10) 0.0516(12) 0.0328(9) -0.0017(8) 0.0057(7) 0.0170(9)
N3 0.0451(10) 0.0500(12) 0.0312(9) -0.0005(8) 0.0055(7) 0.0153(8)
N4 0.0433(9) 0.0430(11) 0.0335(9) 0.0051(8) 0.0079(7) 0.0096(8)
C1 0.0407(11) 0.0489(14) 0.0491(13) 0.0011(10) 0.0063(10) 0.0185(11)
C2 0.0464(13) 0.0549(16) 0.0543(15) -0.0029(11) -0.0047(11) 0.0091(13)
C3 0.0604(16) 0.073(2) 0.0359(13) 0.0036(14) -0.0014(11) 0.0101(13)
C4 0.0462(12) 0.0605(16) 0.0370(12) 0.0039(11) 0.0085(9) 0.0168(11)
C5 0.0377(10) 0.0376(11) 0.0352(10) 0.0076(8) 0.0075(8) 0.0135(9)
C6 0.0377(10) 0.0381(11) 0.0335(10) 0.0077(8) 0.0104(8) 0.0151(9)
C7 0.0390(10) 0.0364(11) 0.0296(9) 0.0094(8) 0.0078(7) 0.0110(8)
C8 0.0378(9) 0.0330(11) 0.0331(10) 0.0098(8) 0.0078(8) 0.0105(8)
C9 0.0442(11) 0.0481(14) 0.0375(11) 0.0081(10) 0.0116(9) 0.0176(10)
C10 0.0427(11) 0.0496(14) 0.0540(14) 0.0082(10) 0.0157(10) 0.0232(12)
C11 0.0405(11) 0.0409(13) 0.0555(15) 0.0031(9) 0.0061(10) 0.0124(11)
C12 0.0474(12) 0.0468(14) 0.0387(12) 0.0017(10) 0.0030(9) 0.0076(10)
O1 0.0593(12) 0.0748(15) 0.0585(12) 0.0083(10) -0.0056(10) 0.0037(11)
O2 0.0413(10) 0.0866(16) 0.1001(18) 0.0029(10) 0.0200(11) 0.0283(14)
O3 0.0732(13) 0.0715(14) 0.0570(12) 0.0109(11) 0.0245(10) 0.0152(11)
N5 0.0367(9) 0.0564(13) 0.0502(12) 0.0083(9) 0.0025(8) 0.0211(10)
O4 0.169(4) 0.077(2) 0.154(4) -0.004(2) -0.004(3) 0.037(2)
O5 0.0582(11) 0.0823(16) 0.0599(13) 0.0109(11) 0.0061(10) 0.0029(11)

loop_
_atom_type_symbol
_atom_type_description
_atom_type_scat_dispersion_real
_atom_type_scat_dispersion_imag
_atom_type_scat_source
C C 0.0033 0.0016 'International Tables Vol C Tables 4.2.6.8 and 6.1.1.4'
H H 0.0000 0.0000 'International Tables Vol C Tables 4.2.6.8 and 6.1.1.4'
Ag Ag -0.8971 1.1015 'International Tables Vol C Tables 4.2.6.8 and 6.1.1.4'
N N 0.0061 0.0033 'International Tables Vol C Tables 4.2.6.8 and 6.1.1.4'
O O 0.0106 0.0060 'International Tables Vol C Tables 4.2.6.8 and 6.1.1.4'
S S 0.1246 0.1234 'International Tables Vol C Tables 4.2.6.8 and 6.1.1.4'

loop_
_geom_angle_atom_site_label_1
_geom_angle_atom_site_label_2
_geom_angle_atom_site_label_3
_geom_angle_site_symmetry_1
_geom_angle_site_symmetry_3
_geom_angle
N4 Ag1 N1 2_655 . 129.50(10)
N4 Ag1 N2 2_655 . 159.90(10)
N1 Ag1 N2 . . 70.10(10)
N4 Ag1 N3 2_655 2_655 69.00(10)
N1 Ag1 N3 . 2_655 157.20(10)
N2 Ag1 N3 . 2_655 90.90(10)
N4 Ag1 O3 2_655 . 79.40(10)
N1 Ag1 O3 . . 76.60(10)
N2 Ag1 O3 . . 113.60(10)
N3 Ag1 O3 2_655 . 124.00(10)
C6 S1 C7 . . 87.20(10)
C1 N1 C5 . . 117.4(2)
C1 N1 Ag1 . . 123.0(2)
C5 N1 Ag1 . . 119.2(2)
C6 N2 N3 . . 112.7(2)
C6 N2 Ag1 . . 113.1(2)
N3 N2 Ag1 . . 133.5(2)
C7 N3 N2 . . 112.8(2)
C7 N3 Ag1 . 2_655 109.7(2)
N2 N3 Ag1 . 2_655 135.3(2)
C12 N4 C8 . . 117.2(2)
C12 N4 Ag1 . 2_655 120.8(2)
C8 N4 Ag1 . 2_655 121.8(2)
N1 C1 C2 . . 123.0(2)
N1 C1 H1 . . 118.5
C2 C1 H1 . . 118.5
C3 C2 C1 . . 119.4(2)
C3 C2 H2 . . 120.3
C1 C2 H2 . . 120.3
C2 C3 C4 . . 118.7(3)
C2 C3 H3 . . 120.6
C4 C3 H3 . . 120.6
C5 C4 C3 . . 118.6(2)
C5 C4 H4 . . 120.7
C3 C4 H4 . . 120.7
N1 C5 C4 . . 122.9(2)
N1 C5 C6 . . 115.1(2)
C4 C5 C6 . . 122.0(2)
N2 C6 C5 . . 121.8(2)
N2 C6 S1 . . 113.6(2)
C5 C6 S1 . . 124.6(2)
N3 C7 C8 . . 122.4(2)
N3 C7 S1 . . 113.7(2)
C8 C7 S1 . . 123.9(2)
N4 C8 C9 . . 123.0(2)
N4 C8 C7 . . 114.9(2)
C9 C8 C7 . . 122.1(2)
C8 C9 C10 . . 118.7(2)
C8 C9 H9 . . 120.6
C10 C9 H9 . . 120.6
C11 C10 C9 . . 118.9(2)
C11 C10 H10 . . 120.5
C9 C10 H10 . . 120.5
C10 C11 C12 . . 119.1(2)
C10 C11 H11 . . 120.5
C12 C11 H11 . . 120.5
N4 C12 C11 . . 123.0(2)
N4 C12 H12 . . 118.5
C11 C12 H12 . . 118.5
N5 O3 Ag1 . . 115.4(2)
O2 N5 O3 . . 120.5(2)
O2 N5 O1 . . 119.2(2)
O3 N5 O1 . . 120.3(2)
H4A O4 H4B . . 104.9
H5A O5 H5B . . 104.9

loop_
_geom_bond_atom_site_label_1
_geom_bond_atom_site_label_2
_geom_bond_site_symmetry_2
_geom_bond_distance
Ag1 N4 2_655 2.2785(19)
Ag1 N1 . 2.3273(19)
Ag1 N2 . 2.4421(19)
Ag1 N3 2_655 2.5519(19)
Ag1 O3 . 2.911(2)
S1 C6 . 1.719(2)
S1 C7 . 1.721(2)
N1 C1 . 1.334(3)
N1 C5 . 1.343(3)
N2 C6 . 1.303(3)
N2 N3 . 1.365(3)
N3 C7 . 1.299(3)
N3 Ag1 2_655 2.5519(19)
N4 C12 . 1.342(3)
N4 C8 . 1.345(3)
N4 Ag1 2_655 2.2785(19)
C1 C2 . 1.376(4)
C1 H1 . 0.9300
C2 C3 . 1.365(4)
C2 H2 . 0.9300
C3 C4 . 1.384(4)
C3 H3 . 0.9300
C4 C5 . 1.379(3)
C4 H4 . 0.9300
C5 C6 . 1.472(3)
C7 C8 . 1.476(3)
C8 C9 . 1.374(3)
C9 C10 . 1.386(3)
C9 H9 . 0.9300
C10 C11 . 1.369(4)
C10 H10 . 0.9300
C11 C12 . 1.376(4)
C11 H11 . 0.9300
C12 H12 . 0.9300
O1 N5 . 1.247(3)
O2 N5 . 1.229(3)
O3 N5 . 1.230(3)
O4 H4A . 0.8601
O4 H4B . 0.8601
O5 H5A . 0.8601
O5 H5B . 0.8600

loop_
_geom_hbond_atom_site_label_D
_geom_hbond_atom_site_label_H
_geom_hbond_atom_site_label_A
_geom_hbond_site_symmetry_A
_geom_hbond_distance_DH
_geom_hbond_distance_HA
_geom_hbond_distance_DA
_geom_hbond_angle_DHA
O4 H4B O5 . 0.86 2.08 2.777(4) 138
O4 H4A O4 2_556 0.86 2.51 2.980(9) 115
C1 H1 O2 1_655 0.93 2.44 3.342(3) 164
C12 H12 O2 2 0.93 2.48 3.376(4) 162
O5 H5A O2 2_666 0.86 2.05 2.874(3) 162
O5 H5A O1 2_666 0.86 2.46 3.191(3) 143
O5 H5B O1 2_766 0.86 1.99 2.851(3) 176

loop_
_geom_torsion_atom_site_label_1
_geom_torsion_atom_site_label_2
_geom_torsion_atom_site_label_3
_geom_torsion_atom_site_label_4
_geom_torsion_site_symmetry_1
_geom_torsion_site_symmetry_4
_geom_torsion
N4 Ag1 N1 C1 2_655 . 11.5(2)
N2 Ag1 N1 C1 . . -173.9(2)
N3 Ag1 N1 C1 2_655 . 150.9(2)
O3 Ag1 N1 C1 . . -52.4(2)
N4 Ag1 N1 C5 2_655 . -176.3(2)
N2 Ag1 N1 C5 . . -1.7(2)
N3 Ag1 N1 C5 2_655 . -36.8(3)
O3 Ag1 N1 C5 . . 119.8(2)
N4 Ag1 N2 C6 2_655 . 164.0(2)
N1 Ag1 N2 C6 . . -3.8(2)
N3 Ag1 N2 C6 2_655 . 163.3(2)
O3 Ag1 N2 C6 . . -68.5(2)
N4 Ag1 N2 N3 2_655 . -4.9(4)
N1 Ag1 N2 N3 . . -172.7(2)
N3 Ag1 N2 N3 2_655 . -5.6(3)
O3 Ag1 N2 N3 . . 122.5(2)
C6 N2 N3 C7 . . 0.0(3)
Ag1 N2 N3 C7 . . 168.9(2)
C6 N2 N3 Ag1 . 2_655 -161.0(2)
Ag1 N2 N3 Ag1 . 2_655 8.0(4)
C5 N1 C1 C2 . . 1.4(4)
Ag1 N1 C1 C2 . . 173.8(2)
N1 C1 C2 C3 . . -1.2(4)
C1 C2 C3 C4 . . -0.1(5)
C2 C3 C4 C5 . . 1.0(5)
C1 N1 C5 C4 . . -0.4(3)
Ag1 N1 C5 C4 . . -173.1(2)
C1 N1 C5 C6 . . 179.1(2)
Ag1 N1 C5 C6 . . 6.4(3)
C3 C4 C5 N1 . . -0.8(4)
C3 C4 C5 C6 . . 179.8(2)
N3 N2 C6 C5 . . -179.8(2)
Ag1 N2 C6 C5 . . 8.9(3)
N3 N2 C6 S1 . . 0.1(3)
Ag1 N2 C6 S1 . . -171.20(10)
N1 C5 C6 N2 . . -10.6(3)
C4 C5 C6 N2 . . 168.9(2)
N1 C5 C6 S1 . . 169.5(2)
C4 C5 C6 S1 . . -11.0(3)
C7 S1 C6 N2 . . -0.1(2)
C7 S1 C6 C5 . . 179.8(2)
N2 N3 C7 C8 . . 179.5(2)
Ag1 N3 C7 C8 2_655 . -14.6(3)
N2 N3 C7 S1 . . 0.0(3)
Ag1 N3 C7 S1 2_655 . 165.90(10)
C6 S1 C7 N3 . . 0.1(2)
C6 S1 C7 C8 . . -179.5(2)
C12 N4 C8 C9 . . 1.4(3)
Ag1 N4 C8 C9 2_655 . -173.6(2)
C12 N4 C8 C7 . . -177.5(2)
Ag1 N4 C8 C7 2_655 . 7.5(3)
N3 C7 C8 N4 . . 6.5(3)
S1 C7 C8 N4 . . -174.0(2)
N3 C7 C8 C9 . . -172.4(2)
S1 C7 C8 C9 . . 7.1(3)
N4 C8 C9 C10 . . -1.0(4)
C7 C8 C9 C10 . . 177.9(2)
C8 C9 C10 C11 . . -0.9(4)
C9 C10 C11 C12 . . 2.1(4)
C8 N4 C12 C11 . . -0.1(4)
Ag1 N4 C12 C11 2_655 . 175.0(2)
C10 C11 C12 N4 . . -1.7(4)
N4 Ag1 O3 N5 2_655 . -174.6(2)
N1 Ag1 O3 N5 . . -39.4(2)
N2 Ag1 O3 N5 . . 21.6(2)
N3 Ag1 O3 N5 2_655 . 129.9(2)
Ag1 O3 N5 O2 . . -39.5(3)
Ag1 O3 N5 O1 . . 141.5(2)
